data_7028199
loop_
_publ_author_name
'Glaser, Matthias'
'Howard, Mark J.'
'Howland, Kevin'
'Powell, Annie K.'
'Rae, Michael T.'
'Wocadlo, Sigrid'
'Williamson, Richard A.'
'Blower, Philip J.'

_publ_section_title
;
 Structural characterisation and bioconjugation of an active ester
 containing oxorhenium(V) complex incorporating a thioether donor
;
_journal_issue 18
_journal_name_full 'Journal of the Chemical Society, Dalton Transactions'
_journal_page_first 3087
_journal_paper_doi 10.1039/a804717k
_journal_year 1998
_chemical_formula_sum 'C20 H23 F4 N2 O7 Re S2'
_chemical_formula_weight 729.72
_chemical_name_systematic
; 
 ? 
;
_space_group_IT_number 14
_symmetry_cell_setting monoclinic
_symmetry_space_group_name_Hall '-P 2yn'
_symmetry_space_group_name_H-M 'P 1 21/n 1'
_atom_sites_solution_hydrogens geom
_atom_sites_solution_primary direct
_atom_sites_solution_secondary difmap
_audit_creation_method SHELXL
_cell_angle_alpha 90.00
_cell_angle_beta 112.390(10)
_cell_angle_gamma 90.00
_cell_formula_units_Z 4
_cell_length_a 14.093(2)
_cell_length_b 11.506(2)
_cell_length_c 17.288(3)
_cell_measurement_reflns_used 349
_cell_measurement_temperature 293(2)
_cell_measurement_theta_max 25
_cell_measurement_theta_min 3.5
_cell_volume 2592.0(8)
_computing_cell_refinement 'Denzo/Scalepack Version 1.9.0'
_computing_data_collection 'MSC datacollection Software'
_computing_data_reduction Shelx97
_computing_molecular_graphics 'SHELXTL-PLUS, XP'
_computing_publication_material 'SHELXTL-PLUS, XCIF'
_computing_structure_refinement 'SHELXL-93 (Sheldrick, 1993)'
_computing_structure_solution 'SHELXS-86 (Sheldrick, 1990)'
_diffrn_ambient_temperature 293(2)
_diffrn_measurement_device 'MSC/Rigaku Raxis-IIc'
_diffrn_measurement_method 'oscilation diffraction'
_diffrn_radiation_monochromator graphite
_diffrn_radiation_source 'rotating anode'
_diffrn_radiation_type MoKalpha
_diffrn_radiation_wavelength 0.71073
_diffrn_reflns_av_R_equivalents 0.0799
_diffrn_reflns_av_sigmaI/netI 0.0670
_diffrn_reflns_limit_h_max 16
_diffrn_reflns_limit_h_min -16
_diffrn_reflns_limit_k_max 13
_diffrn_reflns_limit_k_min -13
_diffrn_reflns_limit_l_max 20
_diffrn_reflns_limit_l_min -20
_diffrn_reflns_number 15143
_diffrn_reflns_theta_max 25.34
_diffrn_reflns_theta_min 2.18
_diffrn_standards_decay_% 0
_diffrn_standards_interval_count 0
_diffrn_standards_number 0
_exptl_absorpt_coefficient_mu 4.920
_exptl_absorpt_correction_type none
_exptl_crystal_colour red
_exptl_crystal_density_diffrn 1.870
_exptl_crystal_description needle
_exptl_crystal_F_000 1424
_exptl_crystal_size_max 0.20
_exptl_crystal_size_mid 0.20
_exptl_crystal_size_min 0.10
_refine_diff_density_max 1.730
_refine_diff_density_min -1.170
_refine_diff_density_rms 0.131
_refine_ls_extinction_coef 0.0012(2)
_refine_ls_extinction_expression Fc^*^=kFc[1+0.001xFc^2^\l^3^/sin(2\q)]^-1/4^
_refine_ls_extinction_method SHELXL
_refine_ls_goodness_of_fit_all 0.971
_refine_ls_goodness_of_fit_obs 1.056
_refine_ls_matrix_type full
_refine_ls_number_parameters 326
_refine_ls_number_reflns 4704
_refine_ls_number_restraints 0
_refine_ls_restrained_S_all 0.971
_refine_ls_restrained_S_obs 1.056
_refine_ls_R_factor_all 0.0629
_refine_ls_R_factor_obs 0.0393
_refine_ls_shift/esd_max 0.001
_refine_ls_shift/esd_mean 0.000
_refine_ls_structure_factor_coef Fsqd
_refine_ls_weighting_details 'w=1/[\s^2^(Fo^2^)+(0.0497P)^2^+0.0000P] where P=(Fo^2^+2Fc^2^)/3'
_refine_ls_weighting_scheme calc
_refine_ls_wR_factor_all 0.0965
_refine_ls_wR_factor_obs 0.0883
_reflns_number_observed 3416
_reflns_number_total 4704
_reflns_observed_criterion >2sigma(I)
_cod_data_source_file k804717sup1.cif
_cod_data_source_block glaser1
_cod_depositor_comments
;
The following automatic conversions were performed:

'_symmetry_cell_setting' value 'Monoclinic' changed to 'monoclinic'
according to /home/saulius/struct/CIF-dictionaries/cif_core.dic
dictionary named 'cif_core.dic' version 2.4.2 from 2011-04-26.

Automatic conversion script
Id: cif_fix_values 1891 2012-01-12 08:04:46Z andrius 

The following automatic conversions were performed:

'_refine_ls_weighting_scheme' value 'calc
w=1/[\s^2^(Fo^2^)+(0.0497P)^2^+0.0000P] where P=(Fo^2^+2Fc^2^)/3' was
changed to 'calc'. New tag '_refine_ls_weighting_details' was
created. The value of the new tag was set to
'w=1/[\s^2^(Fo^2^)+(0.0497P)^2^+0.0000P] where P=(Fo^2^+2Fc^2^)/3'.

Automatic conversion script
Id: cif_fix_values 3143 2015-03-26 13:38:13Z robertas 
;
_cod_original_cell_volume 2592.0(7)
_cod_original_sg_symbol_H-M P2(1)/n
_cod_database_code 7028199

loop_
_symmetry_equiv_pos_as_xyz
'x, y, z'
'-x+1/2, y+1/2, -z+1/2'
'-x, -y, -z'
'x-1/2, -y-1/2, z-1/2'

loop_
_atom_site_aniso_label
_atom_site_aniso_U_11
_atom_site_aniso_U_22
_atom_site_aniso_U_33
_atom_site_aniso_U_23
_atom_site_aniso_U_13
_atom_site_aniso_U_12
Re1 0.0561(2) 0.0402(2) 0.0434(2) -0.00357(12) 0.01608(12) -0.00554(13)
S2 0.0644(11) 0.0590(10) 0.0430(8) -0.0011(9) 0.0120(8) -0.0032(9)
S1 0.0714(12) 0.0541(10) 0.0590(10) 0.0012(9) 0.0295(9) 0.0068(9)
N2 0.066(4) 0.040(3) 0.048(3) 0.006(3) 0.020(3) 0.002(3)
N1 0.051(3) 0.051(3) 0.051(3) 0.001(3) 0.017(3) 0.000(3)
F1 0.127(4) 0.080(3) 0.088(3) -0.014(3) 0.033(3) -0.015(3)
F2 0.116(4) 0.101(4) 0.088(4) 0.030(3) 0.035(3) 0.005(3)
F3 0.172(7) 0.088(4) 0.125(5) -0.016(4) 0.025(5) -0.015(4)
F4 0.133(5) 0.083(3) 0.124(4) 0.039(4) 0.043(4) 0.014(3)
O1 0.075(3) 0.047(3) 0.064(3) -0.011(2) 0.027(3) -0.020(2)
O2 0.103(4) 0.052(3) 0.082(4) 0.010(3) 0.031(3) 0.028(3)
O3 0.089(4) 0.070(3) 0.044(3) -0.008(3) 0.017(3) -0.005(3)
O4 0.070(4) 0.128(5) 0.063(3) 0.003(4) 0.022(3) 0.018(4)
O5 0.064(4) 0.119(5) 0.066(3) 0.005(4) 0.020(3) 0.011(3)
O7 0.150(8) 0.136(7) 0.090(5) -0.008(5) 0.012(5) -0.034(6)
C17 0.246(18) 0.125(10) 0.087(8) 0.006(8) 0.076(10) -0.035(10)
C18 0.108(8) 0.100(7) 0.095(7) 0.002(6) 0.050(6) -0.018(6)
O6 0.137(6) 0.083(4) 0.068(4) 0.001(4) 0.039(4) -0.023(4)
C19 0.086(7) 0.098(7) 0.083(6) 0.012(6) 0.032(6) 0.008(6)
C20 0.143(10) 0.116(9) 0.107(8) 0.033(7) 0.049(8) 0.002(8)
C1 0.077(5) 0.067(4) 0.059(4) -0.009(4) 0.028(4) -0.007(4)
C2 0.074(5) 0.068(4) 0.045(4) 0.006(4) 0.023(4) 0.002(4)
C3 0.065(5) 0.055(4) 0.055(4) 0.012(4) 0.012(3) -0.001(4)
C4 0.060(5) 0.052(4) 0.060(4) 0.008(4) 0.013(4) 0.004(4)
C5 0.061(4) 0.047(4) 0.045(3) -0.009(3) 0.018(3) -0.009(3)
C6 0.063(4) 0.052(4) 0.045(4) -0.002(3) 0.021(3) -0.012(3)
C7 0.071(5) 0.062(4) 0.051(4) 0.012(4) 0.015(4) 0.012(4)
C8 0.112(7) 0.039(4) 0.055(4) 0.010(4) 0.018(4) 0.002(4)
C9 0.075(5) 0.068(5) 0.059(4) 0.019(4) 0.004(4) -0.014(4)
C10 0.068(5) 0.076(5) 0.057(4) 0.010(4) 0.021(4) 0.002(4)
C11 0.066(5) 0.092(6) 0.063(5) 0.009(5) 0.029(4) 0.005(4)
C12 0.085(6) 0.070(5) 0.078(6) -0.005(5) 0.040(5) -0.004(5)
C13 0.095(7) 0.082(6) 0.068(5) 0.015(5) 0.036(5) 0.000(5)
C14 0.095(7) 0.086(6) 0.058(5) -0.002(5) 0.021(5) -0.006(5)
C15 0.105(7) 0.083(6) 0.080(6) -0.020(6) 0.037(6) -0.017(5)
C16 0.087(6) 0.077(6) 0.090(7) 0.017(6) 0.036(5) 0.008(5)

loop_
_atom_site_label
_atom_site_type_symbol
_atom_site_fract_x
_atom_site_fract_y
_atom_site_fract_z
_atom_site_U_iso_or_equiv
_atom_site_thermal_displace_type
_atom_site_occupancy
_atom_site_calc_flag
_atom_site_refinement_flags
Re1 Re 0.64343(2) 0.20595(2) 0.10998(2) 0.04741(13) Uani 1 d .
S2 S 0.69813(14) 0.1234(2) 0.24487(10) 0.0579(4) Uani 1 d .
S1 S 0.5078(2) 0.27501(15) 0.13783(12) 0.0601(5) Uani 1 d .
N2 N 0.5531(4) 0.2038(4) -0.0133(3) 0.0520(13) Uani 1 d .
N1 N 0.6642(4) 0.0445(5) 0.0787(3) 0.0516(13) Uani 1 d .
F1 F 0.4876(4) 0.5254(4) -0.3728(3) 0.101(2) Uani 1 d .
F2 F 0.3706(4) 0.5131(5) -0.5374(3) 0.103(2) Uani 1 d .
F3 F 0.3561(6) 0.1057(5) -0.5164(4) 0.138(2) Uani 1 d .
F4 F 0.4687(5) 0.1172(5) -0.3520(4) 0.115(2) Uani 1 d .
O1 O 0.7352(4) 0.3053(4) 0.1206(3) 0.0620(13) Uani 1 d .
O2 O 0.7355(4) -0.1362(4) 0.1127(3) 0.080(2) Uani 1 d .
O3 O 0.5217(4) 0.1067(4) -0.1370(3) 0.0703(14) Uani 1 d .
O4 O 0.4180(5) 0.4012(6) -0.2468(3) 0.088(2) Uani 1 d .
O5 O 0.5465(4) 0.3268(6) -0.2765(3) 0.085(2) Uani 1 d .
O7 O 0.7817(7) 0.1873(8) -0.2380(5) 0.136(3) Uani 1 d .
C17 C 0.6775(12) 0.1893(10) -0.4934(7) 0.149(6) Uani 1 d .
H17A H 0.6920(12) 0.2553(10) -0.5211(7) 0.223 Uiso 1 calc R
H17B H 0.6047(12) 0.1771(10) -0.5137(7) 0.223 Uiso 1 calc R
H17C H 0.7101(12) 0.1216(10) -0.5045(7) 0.223 Uiso 1 calc R
C18 C 0.7168(9) 0.2105(8) -0.4032(6) 0.098(3) Uani 1 d .
H18A H 0.6846(9) 0.2790(8) -0.3914(6) 0.117 Uiso 1 calc R
H18B H 0.7904(9) 0.2233(8) -0.3822(6) 0.117 Uiso 1 calc R
O6 O 0.6937(5) 0.1086(5) -0.3627(4) 0.096(2) Uani 1 d .
C19 C 0.7312(8) 0.1086(10) -0.2799(6) 0.089(3) Uani 1 d .
C20 C 0.6989(9) 0.0003(9) -0.2476(7) 0.122(4) Uani 1 d .
H20A H 0.6594(9) -0.0482(9) -0.2939(7) 0.182 Uiso 1 calc R
H20B H 0.6580(9) 0.0212(9) -0.2163(7) 0.182 Uiso 1 calc R
H20C H 0.7587(9) -0.0413(9) -0.2121(7) 0.182 Uiso 1 calc R
C1 C 0.5355(6) 0.2405(7) 0.2482(5) 0.067(2) Uani 1 d .
H1B H 0.5823(6) 0.2979(7) 0.2838(5) 0.081 Uiso 1 calc R
H1C H 0.4725(6) 0.2429(7) 0.2585(5) 0.081 Uiso 1 calc R
C2 C 0.5830(6) 0.1210(6) 0.2687(4) 0.062(2) Uani 1 d .
H2A H 0.5355(6) 0.0625(6) 0.2353(4) 0.075 Uiso 1 calc R
H2B H 0.6004(6) 0.1034(6) 0.3274(4) 0.075 Uiso 1 calc R
C3 C 0.7200(6) -0.0266(6) 0.2231(4) 0.061(2) Uani 1 d .
H3A H 0.7881(6) -0.0499(6) 0.2607(4) 0.074 Uiso 1 calc R
H3B H 0.6707(6) -0.0761(6) 0.2341(4) 0.074 Uiso 1 calc R
C4 C 0.7105(6) -0.0449(6) 0.1342(4) 0.060(2) Uani 1 d .
C5 C 0.6322(5) 0.0171(5) -0.0094(4) 0.052(2) Uani 1 d .
H5A H 0.5951(5) -0.0561(5) -0.0213(4) 0.062 Uiso 1 calc R
H5B H 0.6919(5) 0.0091(5) -0.0239(4) 0.062 Uiso 1 calc R
C6 C 0.5636(5) 0.1134(6) -0.0611(4) 0.053(2) Uani 1 d .
C7 C 0.4824(6) 0.2975(6) -0.0570(5) 0.064(2) Uani 1 d .
H7A H 0.4431(6) 0.3207(6) -0.0241(5) 0.076 Uiso 1 calc R
H7B H 0.4346(6) 0.2687(6) -0.1103(5) 0.076 Uiso 1 calc R
C8 C 0.5381(7) 0.4032(6) -0.0720(5) 0.073(2) Uani 1 d .
H8A H 0.4903(7) 0.4677(6) -0.0896(5) 0.087 Uiso 1 calc R
H8B H 0.5925(7) 0.4249(6) -0.0197(5) 0.087 Uiso 1 calc R
C9 C 0.5836(6) 0.3838(7) -0.1367(4) 0.074(2) Uani 1 d .
H9A H 0.6282(6) 0.4486(7) -0.1354(4) 0.088 Uiso 1 calc R
H9B H 0.6253(6) 0.3140(7) -0.1226(4) 0.088 Uiso 1 calc R
C10 C 0.5051(7) 0.3718(7) -0.2230(5) 0.068(2) Uani 1 d .
C11 C 0.4804(6) 0.3210(8) -0.3597(5) 0.072(2) Uani 1 d .
C12 C 0.4553(7) 0.4201(7) -0.4069(6) 0.075(2) Uani 1 d .
C13 C 0.3950(7) 0.4129(8) -0.4930(5) 0.080(2) Uani 1 d .
C14 C 0.3621(7) 0.3088(8) -0.5316(6) 0.082(2) Uani 1 d .
H14A H 0.3242(7) 0.3043(8) -0.5889(6) 0.098 Uiso 1 calc R
C15 C 0.3872(8) 0.2107(8) -0.4823(6) 0.088(3) Uani 1 d .
C16 C 0.4466(8) 0.2161(8) -0.3984(6) 0.084(3) Uani 1 d .

loop_
_atom_type_symbol
_atom_type_description
_atom_type_scat_dispersion_real
_atom_type_scat_dispersion_imag
_atom_type_scat_source
C C 0.0033 0.0016 'International Tables Vol C Tables 4.2.6.8 and 6.1.1.4'
H H 0.0000 0.0000 'International Tables Vol C Tables 4.2.6.8 and 6.1.1.4'
N N 0.0061 0.0033 'International Tables Vol C Tables 4.2.6.8 and 6.1.1.4'
O O 0.0106 0.0060 'International Tables Vol C Tables 4.2.6.8 and 6.1.1.4'
F F 0.0171 0.0103 'International Tables Vol C Tables 4.2.6.8 and 6.1.1.4'
S S 0.1246 0.1234 'International Tables Vol C Tables 4.2.6.8 and 6.1.1.4'
Re Re -1.0185 7.2310 'International Tables Vol C Tables 4.2.6.8 and 6.1.1.4'

loop_
_geom_angle_atom_site_label_1
_geom_angle_atom_site_label_2
_geom_angle_atom_site_label_3
_geom_angle
O1 Re1 N1 118.6(2)
O1 Re1 N2 105.8(2)
N1 Re1 N2 78.5(2)
O1 Re1 S1 114.2(2)
N1 Re1 S1 127.2(2)
N2 Re1 S1 89.1(2)
O1 Re1 S2 102.5(2)
N1 Re1 S2 82.3(2)
N2 Re1 S2 150.86(15)
S1 Re1 S2 85.20(7)
C3 S2 C2 105.6(3)
C3 S2 Re1 101.3(2)
C2 S2 Re1 104.2(2)
C1 S1 Re1 106.2(3)
C6 N2 C7 117.1(6)
C6 N2 Re1 118.3(4)
C7 N2 Re1 124.4(4)
C4 N1 C5 116.3(5)
C4 N1 Re1 125.7(4)
C5 N1 Re1 118.0(4)
C10 O5 C11 115.4(6)
C17 C18 O6 108.2(8)
C19 O6 C18 116.6(8)
O7 C19 O6 123.4(10)
O7 C19 C20 126.2(10)
O6 C19 C20 110.4(10)
C2 C1 S1 109.9(5)
C1 C2 S2 106.7(5)
C4 C3 S2 112.8(5)
O2 C4 N1 123.0(7)
O2 C4 C3 120.8(7)
N1 C4 C3 116.0(6)
N1 C5 C6 109.5(5)
O3 C6 N2 125.3(7)
O3 C6 C5 121.7(6)
N2 C6 C5 113.0(5)
N2 C7 C8 112.5(6)
C9 C8 C7 113.7(6)
C10 C9 C8 113.3(7)
O4 C10 O5 121.6(7)
O4 C10 C9 126.8(8)
O5 C10 C9 111.5(7)
C12 C11 C16 118.7(8)
C12 C11 O5 119.8(8)
C16 C11 O5 121.3(8)
F1 C12 C11 121.4(8)
F1 C12 C13 118.8(8)
C11 C12 C13 119.8(8)
F2 C13 C14 120.2(8)
F2 C13 C12 118.0(8)
C14 C13 C12 121.7(8)
C13 C14 C15 117.2(8)
F3 C15 C16 118.1(9)
F3 C15 C14 120.1(9)
C16 C15 C14 121.8(8)
F4 C16 C11 119.3(9)
F4 C16 C15 119.8(9)
C11 C16 C15 120.8(8)

loop_
_geom_bond_atom_site_label_1
_geom_bond_atom_site_label_2
_geom_bond_distance
Re1 O1 1.683(4)
Re1 N1 1.988(5)
Re1 N2 2.024(5)
Re1 S1 2.285(2)
Re1 S2 2.359(2)
S2 C3 1.817(7)
S2 C2 1.820(7)
S1 C1 1.839(7)
N2 C6 1.372(8)
N2 C7 1.467(8)
N1 C4 1.388(8)
N1 C5 1.448(7)
F1 C12 1.348(9)
F2 C13 1.355(9)
F3 C15 1.342(10)
F4 C16 1.358(9)
O2 C4 1.211(8)
O3 C6 1.220(7)
O4 C10 1.185(9)
O5 C10 1.369(9)
O5 C11 1.387(10)
O7 C19 1.208(12)
C17 C18 1.461(14)
C18 O6 1.465(10)
O6 C19 1.324(11)
C19 C20 1.506(13)
C1 C2 1.511(10)
C3 C4 1.506(9)
C5 C6 1.517(9)
C7 C8 1.523(9)
C8 C9 1.503(10)
C9 C10 1.486(10)
C11 C12 1.368(11)
C11 C16 1.373(12)
C12 C13 1.407(12)
C13 C14 1.364(11)
C14 C15 1.377(12)
C15 C16 1.373(13)
